data_2012109
loop_
_publ_author_name
'Peri\'c, Berislav'
'Makarevi\'c, Janja'
'Joki\'c, Milan'
'Koji\'c-Prodi\'c, Biserka'
'\<Zini\'c, Mladen'

_publ_section_title
;
 Intermolecular contacts in the crystal packing of
 2,2'-(<i>N</i>,<i>N</i>'-oxalyldiimino)bis(3-phenylpropanamide)
 dimethyl sulfoxide solvate
;
_journal_issue 7
_journal_name_full 'Acta Crystallographica Section C'
_journal_page_first 865
_journal_page_last 867
_journal_paper_doi 10.1107/S0108270101007041
_journal_volume 57
_journal_year 2001
_chemical_formula_moiety 'C20 H22 N4 O4, C2 H6 O S'
_chemical_formula_sum 'C22 H28 N4 O5 S'
_chemical_formula_weight 460.54
_chemical_name_systematic
;
 N,N'-oxalyl-bis(L-phenylalanine amide) dymethylsuphoxide solvate
;
_space_group_IT_number 19
_symmetry_cell_setting orthorhombic
_symmetry_space_group_name_Hall 'P 2ac 2ab'
_symmetry_space_group_name_H-M 'P 21 21 21'
_cell_angle_alpha 90
_cell_angle_beta 90
_cell_angle_gamma 90
_cell_formula_units_Z 4
_cell_length_a 5.1830(5)
_cell_length_b 15.220(3)
_cell_length_c 29.630(10)
_cell_measurement_reflns_used 21
_cell_measurement_temperature 295(3)
_cell_measurement_theta_max 18.9
_cell_measurement_theta_min 9.1
_cell_volume 2337.4(9)
_computing_cell_refinement 'CAD-4 EXPRESS'
_computing_data_collection 'CAD-4 EXPRESS (Enraf Nonius, 1992)'
_computing_data_reduction 'HELENA (Spek, 1997)'
_computing_molecular_graphics PLATON
_computing_publication_material PLATON
_computing_structure_refinement 'SHELXL97 (Sheldrick, 1997) and PLATON (Spek, 1999)'
_computing_structure_solution 'SIR97 (Altomare et al., 1997)'
_diffrn_ambient_temperature 295(3)
_diffrn_measured_fraction_theta_full 1.000
_diffrn_measured_fraction_theta_max 1.000
_diffrn_measurement_device_type 'Enraf-Nonius CAD4 diffractometer'
_diffrn_measurement_method \w/2\q
_diffrn_radiation_monochromator graphite
_diffrn_radiation_source 'fine-focus sealed tube'
_diffrn_radiation_type 'Cu K\a'
_diffrn_radiation_wavelength 1.54178
_diffrn_reflns_av_R_equivalents .0000
_diffrn_reflns_av_sigmaI/netI .0582
_diffrn_reflns_limit_h_max 6
_diffrn_reflns_limit_h_min 0
_diffrn_reflns_limit_k_max 18
_diffrn_reflns_limit_k_min 0
_diffrn_reflns_limit_l_max 36
_diffrn_reflns_limit_l_min 0
_diffrn_reflns_number 2786
_diffrn_reflns_reduction_process
;
 ?
;
_diffrn_reflns_theta_full 74.21
_diffrn_reflns_theta_max 74.21
_diffrn_reflns_theta_min 2.98
_diffrn_standards_decay_% 1
_diffrn_standards_interval_time 180
_diffrn_standards_number 3
_exptl_absorpt_coefficient_mu 1.57
_exptl_absorpt_correction_T_max .94317
_exptl_absorpt_correction_T_min .74399
_exptl_absorpt_correction_type analytical
_exptl_absorpt_process_details '(PLATON; Spek, 1999)'
_exptl_crystal_colour colourless
_exptl_crystal_density_diffrn 1.309
_exptl_crystal_density_meas ?
_exptl_crystal_description needle
_exptl_crystal_F_000 976
_exptl_crystal_size_max .32
_exptl_crystal_size_mid .14
_exptl_crystal_size_min .04
_refine_diff_density_max .153
_refine_diff_density_min -.186
_refine_ls_abs_structure_Flack -.1(4)
_refine_ls_extinction_method none
_refine_ls_goodness_of_fit_ref 1.008
_refine_ls_hydrogen_treatment mixed
_refine_ls_matrix_type full
_refine_ls_number_parameters 277
_refine_ls_number_reflns 2786
_refine_ls_number_restraints 0
_refine_ls_restrained_S_all 1.008
_refine_ls_R_factor_all .0828
_refine_ls_R_factor_gt .0431
_refine_ls_shift/su_max .000
_refine_ls_shift/su_mean .000
_refine_ls_structure_factor_coef Fsqd
_refine_ls_weighting_details 'w=1/[\s^2^(Fo^2^)+(0.0722P)^2^] where P=(Fo^2^+2Fc^2^)/3'
_refine_ls_weighting_scheme calc
_refine_ls_wR_factor_ref .1200
_reflns_number_gt 1888
_reflns_number_total 2786
_reflns_threshold_expression I>2\s(I)
_cod_data_source_file sk1478.cif
_cod_data_source_block I
_cod_depositor_comments
;
The following automatic conversions were performed:

'_exptl_crystal_density_meas' value 'Not Measured' was changed to '?'
- the value is perceived as not measured.

Automatic conversion script
Id: cif_fix_values 3008 2015-01-20 13:52:24Z robertas 
;
_cod_database_code 2012109
_cod_database_fobs_code 2012109

loop_
_symmetry_equiv_pos_as_xyz
x,y,z
1/2-x,-y,1/2+z
1/2+x,1/2-y,-z
-x,1/2+y,1/2-z

loop_
_atom_site_aniso_label
_atom_site_aniso_U_11
_atom_site_aniso_U_22
_atom_site_aniso_U_33
_atom_site_aniso_U_12
_atom_site_aniso_U_13
_atom_site_aniso_U_23
O1 .0220(9) .0357(12) .0864(17) -.0024(9) -.0024(11) .0123(12)
O2 .0279(11) .095(2) .0391(12) .0000(12) -.0079(9) .0132(13)
O11 .0180(10) .0362(11) .0926(18) -.0016(9) -.0010(11) .0117(11)
O21 .0265(11) .0632(15) .0405(12) .0045(10) .0050(9) -.0104(11)
N1 .0200(11) .0302(12) .0367(12) -.0015(10) .0018(11) .0083(10)
N3 .0280(14) .084(2) .0352(15) .0043(16) .0029(12) .0048(16)
N11 .0211(11) .0273(12) .0420(13) -.0029(10) -.0016(11) .0031(10)
N31 .0261(14) .079(2) .0375(16) .0030(15) -.0033(12) -.0158(16)
C1 .0242(14) .0326(14) .0341(14) -.0012(12) -.0034(12) .0014(12)
C2 .0233(12) .0318(14) .0350(14) -.0006(13) -.0022(12) .0059(11)
C3 .0280(14) .0368(15) .0338(14) .0028(14) .0006(12) .0091(12)
C4 .0315(15) .0325(14) .0420(16) .0044(13) -.0017(14) .0048(12)
C5 .0361(16) .0314(14) .0410(15) .0096(14) .0033(14) -.0026(12)
C6 .0436(18) .056(2) .0533(18) -.0052(18) .0095(16) .0019(17)
C7 .074(3) .070(3) .0440(18) -.003(2) .0186(19) .0048(19)
C8 .077(3) .059(2) .0417(18) .007(2) .0023(19) -.0088(16)
C9 .066(2) .051(2) .0500(19) -.008(2) -.0060(19) -.0110(17)
C10 .057(2) .0403(17) .0484(18) -.0065(17) .0061(17) -.0021(15)
C11 .0248(13) .0290(14) .0406(15) -.0002(12) -.0013(12) .0031(13)
C21 .0226(12) .0258(12) .0332(13) -.0006(12) .0013(12) .0008(11)
C31 .0287(14) .0323(14) .0335(14) -.0012(14) .0001(13) .0013(11)
C41 .0316(15) .0294(14) .0400(15) -.0007(14) -.0050(14) .0014(12)
C51 .0298(14) .0344(15) .0354(14) -.0033(13) -.0059(14) .0039(11)
C61 .047(2) .0380(18) .081(2) .0034(17) .015(2) .0115(18)
C71 .053(2) .045(2) .095(3) .0110(19) .012(2) .007(2)
C81 .055(2) .0290(16) .082(2) -.0021(18) -.002(2) .0112(16)
C91 .062(2) .051(2) .069(2) -.011(2) .014(2) .0143(18)
C101 .053(2) .0436(18) .0563(18) -.0005(19) .0103(19) .0042(15)

loop_
_atom_site_label
_atom_site_fract_x
_atom_site_fract_y
_atom_site_fract_z
_atom_site_U_iso_or_equiv
_atom_site_thermal_displace_type
_atom_site_calc_flag
_atom_site_refinement_flags
_atom_site_occupancy
_atom_site_type_symbol
O1 .0101(4) .31193(14) .13748(9) .0480(8) Uani d . 1.000 O
O2 .6532(4) .1835(2) .22139(7) .0540(9) Uani d . 1.000 O
O11 .5276(4) .45631(14) .12294(9) .0489(8) Uani d . 1.000 O
O21 -.1323(4) .63358(16) .17801(7) .0434(7) Uani d . 1.000 O
N1 .4386(4) .28348(15) .13896(8) .0290(7) Uani d . 1.000 N
N3 .2207(6) .1868(2) .22616(10) .0491(10) Uani d . 1.000 N
N11 .0978(5) .48334(15) .12064(8) .0301(7) Uani d . 1.000 N
N31 .2990(6) .6309(2) .18461(10) .0475(10) Uani d . 1.000 N
C1 .2362(5) .33556(19) .13436(9) .0303(8) Uani d . 1.000 C
C2 .4142(5) .19069(17) .15207(8) .0300(8) Uani d . 1.000 C
C3 .4399(5) .18538(19) .20337(9) .0329(8) Uani d . 1.000 C
C4 .6154(6) .13388(18) .12854(9) .0353(9) Uani d . 1.000 C
C5 .5664(6) .12703(18) .07820(10) .0362(9) Uani d . 1.000 C
C6 .7188(7) .1702(2) .04730(10) .0510(11) Uani d . 1.000 C
C7 .6720(9) .1657(3) .00190(10) .0627(15) Uani d . 1.000 C
C8 .4676(9) .1158(3) -.01395(10) .0592(13) Uani d . 1.000 C
C9 .3123(8) .0710(3) .01630(10) .0557(11) Uani d . 1.000 C
C10 .3626(7) .0766(2) .06209(10) .0486(11) Uani d . 1.000 C
C11 .3027(5) .43168(19) .12493(10) .0315(8) Uani d . 1.000 C
C21 .1134(5) .57889(17) .11512(8) .0272(7) Uani d . 1.000 C
C31 .0821(6) .61840(19) .16235(9) .0315(8) Uani d . 1.000 C
C41 -.0924(6) .61047(18) .08178(9) .0337(8) Uani d . 1.000 C
C51 -.0968(6) .70878(18) .07470(9) .0332(8) Uani d . 1.000 C
C61 -.2827(7) .7602(2) .09371(10) .0553(11) Uani d . 1.000 C
C71 -.2928(8) .8508(3) .08571(10) .0643(14) Uani d . 1.000 C
C81 -.1131(8) .8889(2) .05805(10) .0553(11) Uani d . 1.000 C
C91 .0727(9) .8389(2) .03904(10) .0607(12) Uani d . 1.000 C
C101 .0840(8) .7486(2) .04696(10) .0510(11) Uani d . 1.000 C
H1 .597(8) .306(3) .1361(11) .054(10) Uiso d . 1.000 H
H2 .24213 .16987 .14348 .0360 Uiso calc R 1.000 H
H6 .85760 .20334 .05757 .0611 Uiso calc R 1.000 H
H7 .77696 .19602 -.01823 .0753 Uiso calc R 1.000 H
H8 .43494 .11236 -.04476 .0711 Uiso calc R 1.000 H
H9 .17488 .03730 .00592 .0667 Uiso calc R 1.000 H
H10 .25864 .04625 .08236 .0584 Uiso calc R 1.000 H
H11 -.049(6) .4596(19) .1248(9) .026(7) Uiso d . 1.000 H
H21 .28438 .59423 .10339 .0327 Uiso calc R 1.000 H
H31 .228(6) .181(2) .2545(12) .041(9) Uiso d . 1.000 H
H32 .073(10) .179(3) .2131(14) .089(16) Uiso d . 1.000 H
H41 .78520 .15882 .13353 .0424 Uiso calc R 1.000 H
H42 .61328 .07549 .14165 .0424 Uiso calc R 1.000 H
H61 -.40548 .73447 .11240 .0663 Uiso calc R 1.000 H
H71 -.42060 .88486 .09909 .0773 Uiso calc R 1.000 H
H81 -.11905 .94891 .05238 .0666 Uiso calc R 1.000 H
H91 .19490 .86505 .02040 .0726 Uiso calc R 1.000 H
H101 .21308 .71503 .03359 .0610 Uiso calc R 1.000 H
H311 .279(7) .645(2) .2138(11) .040(9) Uiso d . 1.000 H
H312 .440(7) .616(2) .1772(10) .037(9) Uiso d . 1.000 H
H411 -.06316 .58211 .05291 .0404 Uiso calc R 1.000 H
H412 -.26037 .59192 .09262 .0404 Uiso calc R 1.000 H

loop_
_atom_type_symbol
_atom_type_description
_atom_type_scat_dispersion_real
_atom_type_scat_dispersion_imag
_atom_type_scat_source
O O .0492 .0322 'International Tables Vol C Tables 4.2.6.8 and 6.1.1.4'
N N .0311 .0180 'International Tables Vol C Tables 4.2.6.8 and 6.1.1.4'
H H .0000 .0000 'International Tables Vol C Tables 4.2.6.8 and 6.1.1.4'
C C .0181 .0091 'International Tables Vol C Tables 4.2.6.8 and 6.1.1.4'

loop_
_geom_angle_atom_site_label_1
_geom_angle_atom_site_label_2
_geom_angle_atom_site_label_3
_geom_angle
_geom_angle_publ_flag
C1 N1 C2 122.3(2) no
C11 N11 C21 123.7(2) no
C2 N1 H1 118(3) no
C1 N1 H1 119(3) no
C3 N3 H32 122(3) no
C3 N3 H31 118(2) no
H31 N3 H32 118(4) no
C21 N11 H11 119(2) no
C11 N11 H11 117(2) no
H311 N31 H312 116(3) no
C31 N31 H311 115(2) no
C31 N31 H312 127(2) no
O1 C1 C11 120.6(2) no
O1 C1 N1 125.0(3) no
N1 C1 C11 114.4(2) no
N1 C2 C3 107.83(17) no
N1 C2 C4 111.43(17) no
C3 C2 C4 111.44(18) no
O2 C3 C2 120.81(18) no
N3 C3 C2 115.6(2) no
O2 C3 N3 123.5(3) no
C2 C4 C5 112.0(2) no
C4 C5 C6 121.7(3) no
C4 C5 C10 120.2(3) no
C6 C5 C10 118.1(3) no
C5 C6 C7 121.9(3) no
C6 C7 C8 119.7(3) no
C7 C8 C9 119.7(3) no
C8 C9 C10 119.7(4) no
C5 C10 C9 120.9(3) no
O11 C11 N11 125.1(3) no
O11 C11 C1 121.1(2) no
N11 C11 C1 113.8(2) no
C31 C21 C41 113.1(2) no
N11 C21 C31 106.36(13) no
N11 C21 C41 110.18(19) no
O21 C31 N31 123.83(16) no
O21 C31 C21 121.0(2) no
N31 C31 C21 115.1(3) no
C21 C41 C51 114.3(2) no
C61 C51 C101 118.2(3) no
C41 C51 C61 121.5(2) no
C41 C51 C101 120.3(2) no
C51 C61 C71 121.5(3) no
C61 C71 C81 119.5(4) no
C71 C81 C91 119.7(3) no
C81 C91 C101 121.0(3) no
C51 C101 C91 120.1(3) no
N1 C2 H2 108.68 no
C3 C2 H2 108.70 no
C4 C2 H2 108.69 no
C2 C4 H41 109.22 no
C2 C4 H42 109.21 no
C5 C4 H41 109.20 no
C5 C4 H42 109.21 no
H41 C4 H42 107.93 no
C5 C6 H6 119.04 no
C7 C6 H6 119.07 no
C6 C7 H7 120.13 no
C8 C7 H7 120.13 no
C7 C8 H8 120.18 no
C9 C8 H8 120.14 no
C8 C9 H9 120.19 no
C10 C9 H9 120.15 no
C5 C10 H10 119.53 no
C9 C10 H10 119.57 no
N11 C21 H21 109.01 no
C31 C21 H21 109.04 no
C41 C21 H21 109.04 no
C21 C41 H411 108.69 no
C21 C41 H412 108.68 no
C51 C41 H411 108.70 no
C51 C41 H412 108.70 no
H411 C41 H412 107.62 no
C51 C61 H61 119.21 no
C71 C61 H61 119.33 no
C61 C71 H71 120.23 no
C81 C71 H71 120.24 no
C71 C81 H81 120.12 no
C91 C81 H81 120.14 no
C81 C91 H91 119.49 no
C101 C91 H91 119.53 no
C51 C101 H101 119.90 no
C91 C101 H101 119.96 no

loop_
_geom_bond_atom_site_label_1
_geom_bond_atom_site_label_2
_geom_bond_site_symmetry_1
_geom_bond_site_symmetry_2
_geom_bond_distance
_geom_bond_publ_flag
O1 C1 . . 1.229(3) no
O2 C3 . . 1.228(3) no
O11 C11 . . 1.226(3) no
O21 C31 . . 1.226(3) no
N1 C1 . . 1.322(3) no
N1 C2 . . 1.470(3) no
N3 C3 . . 1.322(4) no
N11 C11 . . 1.327(4) no
N11 C21 . . 1.466(3) no
N31 C31 . . 1.317(4) no
N1 H1 . . .89(4) no
N3 H32 . . .87(5) no
N3 H31 . . .85(4) no
N11 H11 . . .85(3) no
N31 H311 . . .90(3) no
N31 H312 . . .80(4) no
C1 C11 . . 1.529(4) no
C2 C4 . . 1.524(4) no
C2 C3 . . 1.528(4) no
C4 C5 . . 1.517(3) no
C5 C10 . . 1.390(5) no
C5 C6 . . 1.376(4) no
C6 C7 . . 1.369(4) no
C7 C8 . . 1.386(6) no
C8 C9 . . 1.384(6) no
C9 C10 . . 1.384(4) no
C21 C41 . . 1.531(3) no
C21 C31 . . 1.532(4) no
C41 C51 . . 1.511(4) no
C51 C101 . . 1.386(4) no
C51 C61 . . 1.363(4) no
C61 C71 . . 1.400(5) no
C71 C81 . . 1.369(5) no
C81 C91 . . 1.350(5) no
C91 C101 . . 1.395(4) no
C2 H2 . . .9801 no
C4 H41 . . .9698 no
C4 H42 . . .9699 no
C6 H6 . . .9298 no
C7 H7 . . .9299 no
C8 H8 . . .9299 no
C9 H9 . . .9300 no
C10 H10 . . .9297 no
C21 H21 . . .9801 no
C41 H411 . . .9701 no
C41 H412 . . .9699 no
C61 H61 . . .9301 no
C71 H71 . . .9299 no
C81 H81 . . .9292 no
C91 H91 . . .9298 no
C101 H101 . . .9304 no

loop_
_geom_contact_atom_site_label_1
_geom_contact_atom_site_label_2
_geom_contact_distance
_geom_contact_site_symmetry_2
_geom_contact_publ_flag
O1 N1 2.994(3) 1_455 no
O1 N11 2.695(3) . no
O1 C4 3.406(4) 1_455 no
O2 N1 3.085(2) . no
O2 N31 2.909(3) 4_645 no
O2 N3 2.945(4) 1_655 no
O11 C41 3.297(4) 1_655 no
O11 N11 2.985(3) 1_655 no
O11 N1 2.712(3) . no
O21 N3 2.988(3) 4_555 no
O21 N11 3.089(3) . no
O21 C61 3.250(4) . no
O21 N31 2.954(4) 1_455 no
O21 C51 3.273(4) . no
O1 H1 2.14(4) 1_455 no
O1 H11 2.30(3) . no
O1 H2 2.4805 . no
O1 H41 2.6082 1_455 no
O2 H42 2.8858 . no
O2 H41 2.7178 . no
O2 H32 2.19(5) 1_655 no
O2 H311 2.04(3) 4_645 no
O11 H11 2.20(3) 1_655 no
O11 H412 2.5050 1_655 no
O11 H1 2.35(5) . no
O11 H21 2.5162 . no
O21 H312 2.23(4) 1_455 no
O21 H412 2.6915 . no
O21 H61 2.8534 . no
O21 H31 2.18(3) 4_555 no
N1 O1 2.994(3) 1_655 no
N1 O2 3.085(2) . no
N1 O11 2.712(3) . no
N1 N3 3.181(3) . no
N3 O2 2.945(4) 1_455 no
N3 N1 3.181(3) . no
N3 O21 2.988(3) 4_545 no
N11 O1 2.695(3) . no
N11 O11 2.985(3) 1_455 no
N11 O21 3.089(3) . no
N11 N31 3.118(4) . no
N31 O2 2.909(3) 4_655 no
N31 O21 2.954(4) 1_655 no
N31 N11 3.118(4) . no
N11 H8 2.8087 3_455 no
C4 O1 3.406(4) 1_655 no
C6 C9 3.548(6) 1_655 no
C9 C6 3.548(6) 1_455 no
C31 C61 3.517(4) . no
C41 O11 3.297(4) 1_455 no
C51 O21 3.273(4) . no
C61 C101 3.567(5) 1_455 no
C61 C31 3.517(4) . no
C61 O21 3.250(4) . no
C71 C91 3.572(6) 1_455 no
C91 C71 3.572(6) 1_655 no
C101 C61 3.567(5) 1_655 no
C3 H311 2.92(3) 4_645 no
C7 H7 2.9759 3_455 no
C8 H6 3.0940 3_455 no
C9 H81 3.0974 1_545 no
C10 H2 2.8672 . no
C31 H31 3.09(3) 4_555 no
C91 H101 2.9630 3_465 no
C101 H21 3.0650 . no
H1 O1 2.14(4) 1_655 no
H1 O11 2.35(5) . no
H1 H41 2.4444 . no
H2 O1 2.4805 . no
H2 C10 2.8672 . no
H2 H32 2.2457 . no
H2 H41 2.3925 1_455 no
H6 H41 2.3802 . no
H6 C8 3.0940 3_555 no
H7 C7 2.9759 3_555 no
H8 N11 2.8087 3_555 no
H9 H81 2.4547 1_545 no
H10 H42 2.5813 . no
H11 O1 2.30(3) . no
H11 O11 2.20(3) 1_455 no
H11 H412 2.4830 . no
H21 O11 2.5162 . no
H21 C101 3.0650 . no
H21 H312 2.3544 . no
H21 H412 2.3813 1_655 no
H31 O21 2.18(3) 4_545 no
H31 C31 3.09(3) 4_545 no
H32 O2 2.19(5) 1_455 no
H32 H2 2.2457 . no
H41 O1 2.6082 1_655 no
H41 O2 2.7178 . no
H41 H1 2.4444 . no
H41 H2 2.3925 1_655 no
H41 H6 2.3802 . no
H42 O2 2.8858 . no
H42 H10 2.5813 . no
H61 O21 2.8534 . no
H61 H412 2.3699 . no
H81 C9 3.0974 1_565 no
H81 H9 2.4547 1_565 no
H101 H411 2.5437 . no
H101 C91 2.9630 3_565 no
H311 O2 2.04(3) 4_655 no
H311 C3 2.92(3) 4_655 no
H312 O21 2.23(4) 1_655 no
H312 H21 2.3544 . no
H411 H101 2.5437 . no
H412 O11 2.5050 1_455 no
H412 O21 2.6915 . no
H412 H11 2.4830 . no
H412 H21 2.3813 1_455 no
H412 H61 2.3699 . no

loop_
_geom_hbond_atom_site_label_D
_geom_hbond_atom_site_label_H
_geom_hbond_atom_site_label_A
_geom_hbond_site_symmetry_A
_geom_hbond_distance_DH
_geom_hbond_distance_HA
_geom_hbond_distance_DA
_geom_hbond_angle_DHA
_geom_hbond_publ_flag
N1 H1 O1 1_655 .89(4) 2.14(4) 2.994(3) 159(4) yes
N1 H1 O11 . .89(4) 2.35(5) 2.712(3) 104(3) yes
N11 H11 O1 . .85(3) 2.30(3) 2.695(3) 109(2) yes
N11 H11 O11 1_455 .85(3) 2.20(3) 2.985(3) 154(3) yes
N3 H31 O21 4_545 .85(4) 2.18(3) 2.988(3) 159(3) yes
N3 H32 O2 1_455 .87(5) 2.19(5) 2.945(4) 145(4) yes
N31 H311 O2 4_655 .90(3) 2.04(3) 2.909(3) 163(3) yes
N31 H312 O21 1_655 .80(4) 2.23(4) 2.954(4) 151(3) yes

loop_
_geom_torsion_atom_site_label_1
_geom_torsion_atom_site_label_2
_geom_torsion_atom_site_label_3
_geom_torsion_atom_site_label_4
_geom_torsion
_geom_torsion_publ_flag
C2 N1 C1 O1 -4.9(4) no
C11 C1 N1 C2 174.50(13) yes
C1 N1 C2 C3 -92.83(18) yes
C1 N1 C2 C4 144.6(3) no
C21 N11 C11 O11 -3.2(3) no
C11 N11 C21 C41 141.8(2) no
O1 C1 C11 N11 -.2(3) no
N1 C1 C11 O11 -1.4(3) no
O1 C1 C11 O11 178.06(16) no
N1 C1 C11 N11 -179.64(14) no
C4 C2 C3 O2 39.4(4) no
N1 C2 C3 O2 -83.2(3) no
N1 C2 C3 N3 94.1(3) yes
C3 C2 C4 C5 171.0(2) no
N1 C2 C4 C5 -68.5(3) yes
C1 C11 N11 C21 174.95(10) yes
C11 N11 C21 C31 -95.3(2) yes
C4 C2 C3 N3 -143.3(3) no
C2 C4 C5 C10 -72.7(3) no
C2 C4 C5 C6 106.9(3) no
C6 C5 C10 C9 -.9(5) no
C10 C5 C6 C7 1.1(5) no
C4 C5 C10 C9 178.8(3) no
C4 C5 C6 C7 -178.6(3) no
C5 C6 C7 C8 -.7(6) no
C6 C7 C8 C9 .1(7) no
C7 C8 C9 C10 .1(7) no
C8 C9 C10 C5 .3(6) no
C31 C21 C41 C51 59.6(3) no
C41 C21 C31 N31 -147.9(3) no
N11 C21 C31 N31 91.0(3) yes
N11 C21 C41 C51 178.46(16) yes
C41 C21 C31 O21 34.6(3) no
N11 C21 C31 O21 -86.5(3) no
C21 C41 C51 C61 -104.3(3) no
C21 C41 C51 C101 78.4(2) no
C41 C51 C101 C91 177.3(3) no
C61 C51 C101 C91 -.1(4) no
C41 C51 C61 C71 -177.4(3) no
C101 C51 C61 C71 .0(4) no
C51 C61 C71 C81 .3(5) no
C61 C71 C81 C91 -.4(5) no
C71 C81 C91 C101 .3(5) no
C81 C91 C101 C51 .0(5) no

loop_
_cod_related_entry_id
_cod_related_entry_database
_cod_related_entry_code
1 ChemSpider 21182083
